data_7248301
loop_
_publ_author_name
'Zou, Yao'
'Meng, Xin'
'Zhang, Baoxi'
'Yu, Hongmei'
'He, Guorong'
'Gong, Ningbo'
'Lu, Yang'
'Du, Guanhua'

_publ_section_title
;
 Gefitinib salts/cocrystals with phenolic acids as a promising solid-state
 approach to improve solubility
;
_journal_issue 15
_journal_name_full CrystEngComm
_journal_page_first 2112
_journal_page_last 2122
_journal_paper_doi 10.1039/D4CE00039K
_journal_volume 26
_journal_year 2024
_chemical_formula_moiety 'C22 H25 Cl F N4 O3, C7 H3 N2 O6, C7 H4 N2 O6'
_chemical_formula_sum 'C36 H32 Cl F N8 O15'
_chemical_formula_weight 871.14
_space_group_crystal_system monoclinic
_space_group_IT_number 14
_space_group_name_Hall '-P 2yn'
_space_group_name_H-M_alt 'P 1 21/n 1'
_atom_sites_solution_hydrogens geom
_atom_sites_solution_primary dual
_audit_creation_date 2021-11-16
_audit_creation_method
;
Olex2 1.5
(compiled 2021.10.07 svn.r9718050b for OlexSys, GUI svn.r6410)
;
_audit_update_record
;
2023-12-27 deposited with the CCDC.	2024-03-11 downloaded from the CCDC.
;
_cell_angle_alpha 90
_cell_angle_beta 95.1950(10)
_cell_angle_gamma 90
_cell_formula_units_Z 4
_cell_length_a 7.38070(10)
_cell_length_b 22.4116(2)
_cell_length_c 23.00200(10)
_cell_measurement_reflns_used 6327
_cell_measurement_temperature 295(2)
_cell_measurement_theta_max 72.332
_cell_measurement_theta_min 2.758
_cell_volume 3789.21(6)
_computing_cell_refinement 'CrystalClear (Rigaku Inc., 2008)'
_computing_data_collection 'CrystalClear (Rigaku Inc., 2008)'
_computing_data_reduction 'CrystalClear (Rigaku Inc., 2008)'
_computing_molecular_graphics 'Olex2 1.5 (Dolomanov et al., 2009)'
_computing_publication_material 'Olex2 1.5 (Dolomanov et al., 2009)'
_computing_structure_refinement 'SHELXL 2018/3 (Sheldrick, 2015)'
_computing_structure_solution 'SHELXT 2018/2 (Sheldrick, 2018)'
_diffrn_ambient_temperature 295(2)
_diffrn_detector_area_resol_mean 0
_diffrn_measured_fraction_theta_full 0.988
_diffrn_measured_fraction_theta_max 0.972
_diffrn_measurement_device_type 'Rigaku 002+'
_diffrn_measurement_method /w/k
_diffrn_radiation_type CuK\a
_diffrn_radiation_wavelength 1.54184
_diffrn_reflns_av_R_equivalents 0.0414
_diffrn_reflns_av_unetI/netI 0.0290
_diffrn_reflns_Laue_measured_fraction_full 0.988
_diffrn_reflns_Laue_measured_fraction_max 0.972
_diffrn_reflns_limit_h_max 7
_diffrn_reflns_limit_h_min -8
_diffrn_reflns_limit_k_max 27
_diffrn_reflns_limit_k_min -25
_diffrn_reflns_limit_l_max 27
_diffrn_reflns_limit_l_min -28
_diffrn_reflns_number 32511
_diffrn_reflns_point_group_measured_fraction_full 0.988
_diffrn_reflns_point_group_measured_fraction_max 0.972
_diffrn_reflns_theta_full 67.684
_diffrn_reflns_theta_max 72.332
_diffrn_reflns_theta_min 2.758
_diffrn_source 'fine-focus sealed tube'
_exptl_absorpt_coefficient_mu 1.683
_exptl_absorpt_correction_T_max 0.831
_exptl_absorpt_correction_T_min 0.769
_exptl_absorpt_correction_type multi-scan
_exptl_absorpt_process_details ' Higashi, T. (1995).  '
_exptl_crystal_colour yellow
_exptl_crystal_density_diffrn 1.527
_exptl_crystal_description needle
_exptl_crystal_F_000 1800
_exptl_crystal_size_max 0.35
_exptl_crystal_size_mid 0.13
_exptl_crystal_size_min 0.11
_refine_diff_density_max 0.325
_refine_diff_density_min -0.341
_refine_diff_density_rms 0.050
_refine_ls_extinction_coef 0.00099(9)
_refine_ls_extinction_expression Fc^*^=kFc[1+0.001xFc^2^\l^3^/sin(2\q)]^-1/4^
_refine_ls_extinction_method 'SHELXL-2018/3 (Sheldrick 2018)'
_refine_ls_goodness_of_fit_ref 1.050
_refine_ls_hydrogen_treatment constr
_refine_ls_matrix_type full
_refine_ls_number_parameters 553
_refine_ls_number_reflns 7281
_refine_ls_number_restraints 0
_refine_ls_restrained_S_all 1.050
_refine_ls_R_factor_all 0.0471
_refine_ls_R_factor_gt 0.0415
_refine_ls_shift/su_max 0.001
_refine_ls_shift/su_mean 0.000
_refine_ls_structure_factor_coef Fsqd
_refine_ls_weighting_details 'w=1/[\s^2^(Fo^2^)+(0.0575P)^2^+0.8604P] where P=(Fo^2^+2Fc^2^)/3'
_refine_ls_weighting_scheme calc
_refine_ls_wR_factor_gt 0.1093
_refine_ls_wR_factor_ref 0.1160
_reflns_Friedel_coverage 0.000
_reflns_number_gt 6327
_reflns_number_total 7281
_reflns_threshold_expression 'I > 2\s(I)'
_cod_data_source_file d4ce00039k2.cif
_cod_data_source_block 6275
_cod_depositor_comments 'Adding full bibliography for 7248298--7248302.cif.'
_cod_database_code 7248301
_shelx_shelxl_version_number 2018/3
_shelx_space_group_comment
;
The symmetry employed for this shelxl refinement is uniquely defined
by the following loop, which should always be used as a source of
symmetry information in preference to the above space-group names.
They are only intended as comments.
;
_shelx_estimated_absorpt_t_max 0.831
_shelx_estimated_absorpt_t_min 0.769
_exptl_absorpt_special_details sadabs
_olex2_refinement_description
;
1. Fixed Uiso
 At 1.2 times of:
  All C(H) groups, All C(H,H) groups, All N(H) groups, All O(H) groups
 At 1.5 times of:
  All C(H,H,H) groups
2.a Ternary CH refined with riding coordinates:
 N4(H4)
2.b Secondary CH2 refined with riding coordinates:
 C15(H15A,H15B), C16(H16A,H16B), C17(H17A,H17B), C18(H18A,H18B), C19(H19A,
 H19B), C20(H20A,H20B), C21(H21A,H21B)
2.c Aromatic/amide H refined with riding coordinates:
 N1(H1), C1(H1A), C4(H4A), C5(H5), C8(H8), C11(H11), C14(H14), C24(H24),
 C26(H26), C28(H28), C31(H31), C33(H33), C35(H35)
2.d Idealised Me refined as rotating group:
 C22(H22A,H22B,H22C)
2.e Idealised tetrahedral OH refined as rotating group:
 O11(H11A)
;
_olex2_submission_special_instructions 'No special instructions were received'

loop_
_space_group_symop_operation_xyz
'x, y, z'
'-x+1/2, y+1/2, -z+1/2'
'-x, -y, -z'
'x-1/2, -y-1/2, z-1/2'

loop_
_atom_site_label
_atom_site_type_symbol
_atom_site_fract_x
_atom_site_fract_y
_atom_site_fract_z
_atom_site_U_iso_or_equiv
_atom_site_adp_type
_atom_site_occupancy
_atom_site_site_symmetry_order
_atom_site_calc_flag
_atom_site_refinement_flags_posn
_atom_site_refinement_flags_adp
_atom_site_refinement_flags_occupancy
_atom_site_disorder_assembly
_atom_site_disorder_group
Cl1 Cl 0.16860(7) 0.15467(3) 0.25383(2) 0.06458(16) Uani 1 1 d . . . . .
F1 F 0.52898(19) 0.11960(7) 0.22904(5) 0.0792(4) Uani 1 1 d . . . . .
O1 O 0.32403(18) 0.39228(5) 0.65827(5) 0.0497(3) Uani 1 1 d . . . . .
O2 O 0.37130(17) 0.27989(5) 0.65693(5) 0.0468(3) Uani 1 1 d . . . . .
O3 O 0.9590(2) 0.06844(6) 0.77398(6) 0.0607(3) Uani 1 1 d . . . . .
N1 N 0.5194(2) 0.23055(6) 0.44242(5) 0.0453(3) Uani 1 1 d . . . . .
H1 H 0.539026 0.208696 0.473078 0.054 Uiso 1 1 calc R U . . .
N2 N 0.4895(2) 0.32319(6) 0.40099(6) 0.0487(3) Uani 1 1 d . . . . .
N3 N 0.4061(2) 0.40729(6) 0.45430(6) 0.0478(3) Uani 1 1 d . . . . .
N4 N 0.61018(19) 0.11525(6) 0.73117(5) 0.0408(3) Uani 1 1 d . . . . .
H4 H 0.623058 0.114431 0.689143 0.049 Uiso 1 1 calc R U . . .
C1 C 0.3643(2) 0.19466(7) 0.35194(7) 0.0432(4) Uani 1 1 d . . . . .
H1A H 0.254831 0.207227 0.364900 0.052 Uiso 1 1 calc R U . . .
C2 C 0.3662(2) 0.16695(7) 0.29832(7) 0.0429(4) Uani 1 1 d . . . . .
C3 C 0.5300(3) 0.14872(8) 0.28013(7) 0.0497(4) Uani 1 1 d . . . . .
C4 C 0.6902(3) 0.15795(10) 0.31327(9) 0.0584(5) Uani 1 1 d . . . . .
H4A H 0.799544 0.145818 0.299886 0.070 Uiso 1 1 calc R U . . .
C5 C 0.6884(3) 0.18563(8) 0.36714(8) 0.0512(4) Uani 1 1 d . . . . .
H5 H 0.796648 0.192025 0.390274 0.061 Uiso 1 1 calc R U . . .
C6 C 0.5253(2) 0.20361(6) 0.38617(6) 0.0401(3) Uani 1 1 d . . . . .
C7 C 0.4843(2) 0.28880(7) 0.44880(6) 0.0384(3) Uani 1 1 d . . . . .
C8 C 0.4487(3) 0.38062(7) 0.40682(7) 0.0518(4) Uani 1 1 d . . . . .
H8 H 0.450647 0.404255 0.373654 0.062 Uiso 1 1 calc R U . . .
C9 C 0.4040(2) 0.37407(6) 0.50447(6) 0.0382(3) Uani 1 1 d . . . . .
C10 C 0.4441(2) 0.31298(6) 0.50380(6) 0.0359(3) Uani 1 1 d . . . . .
C11 C 0.4357(2) 0.27957(6) 0.55560(6) 0.0367(3) Uani 1 1 d . . . . .
H11 H 0.460237 0.238867 0.555832 0.044 Uiso 1 1 calc R U . . .
C12 C 0.3912(2) 0.30729(7) 0.60546(6) 0.0367(3) Uani 1 1 d . . . . .
C13 C 0.3575(2) 0.37009(7) 0.60609(6) 0.0376(3) Uani 1 1 d . . . . .
C14 C 0.3613(2) 0.40254(7) 0.55583(7) 0.0405(3) Uani 1 1 d . . . . .
H14 H 0.335701 0.443179 0.555708 0.049 Uiso 1 1 calc R U . . .
C15 C 0.4185(2) 0.21840(7) 0.66233(7) 0.0429(4) Uani 1 1 d . . . . .
H15A H 0.544242 0.212197 0.654679 0.051 Uiso 1 1 calc R U . . .
H15B H 0.340979 0.194468 0.635158 0.051 Uiso 1 1 calc R U . . .
C16 C 0.3903(2) 0.20210(7) 0.72461(7) 0.0455(4) Uani 1 1 d . . . . .
H16A H 0.471325 0.226217 0.750555 0.055 Uiso 1 1 calc R U . . .
H16B H 0.266584 0.212234 0.731841 0.055 Uiso 1 1 calc R U . . .
C17 C 0.4229(2) 0.13721(8) 0.73977(7) 0.0458(4) Uani 1 1 d . . . . .
H17A H 0.400638 0.131153 0.780273 0.055 Uiso 1 1 calc R U . . .
H17B H 0.335319 0.113243 0.716000 0.055 Uiso 1 1 calc R U . . .
C18 C 0.7574(2) 0.15378(7) 0.75947(7) 0.0462(4) Uani 1 1 d . . . . .
H18A H 0.742433 0.157573 0.800768 0.055 Uiso 1 1 calc R U . . .
H18B H 0.749297 0.193312 0.742270 0.055 Uiso 1 1 calc R U . . .
C19 C 0.9409(3) 0.12727(10) 0.75167(9) 0.0606(5) Uani 1 1 d . . . . .
H19A H 0.959312 0.126829 0.710449 0.073 Uiso 1 1 calc R U . . .
H19B H 1.034629 0.152247 0.771414 0.073 Uiso 1 1 calc R U . . .
C20 C 0.8232(3) 0.03070(9) 0.74574(8) 0.0642(5) Uani 1 1 d . . . . .
H20A H 0.837848 -0.009384 0.761366 0.077 Uiso 1 1 calc R U . . .
H20B H 0.838607 0.029011 0.704336 0.077 Uiso 1 1 calc R U . . .
C21 C 0.6355(3) 0.05281(7) 0.75415(8) 0.0526(4) Uani 1 1 d . . . . .
H21A H 0.616835 0.052111 0.795354 0.063 Uiso 1 1 calc R U . . .
H21B H 0.546001 0.026704 0.733823 0.063 Uiso 1 1 calc R U . . .
C22 C 0.2931(3) 0.45524(8) 0.66215(9) 0.0585(5) Uani 1 1 d . . . . .
H22A H 0.184343 0.465660 0.638238 0.088 Uiso 1 1 calc R U . . .
H22B H 0.394617 0.476408 0.648845 0.088 Uiso 1 1 calc R U . . .
H22C H 0.279658 0.465820 0.701976 0.088 Uiso 1 1 calc R U . . .
O4 O 0.5953(3) 0.03118(8) 0.35196(6) 0.0898(6) Uani 1 1 d . . . . .
O5 O 0.8020(3) -0.03699(10) 0.35129(7) 0.0995(6) Uani 1 1 d . . . . .
O6 O 0.5751(3) 0.14636(6) 0.53516(6) 0.0730(5) Uani 1 1 d . . . . .
O7 O 0.6273(2) 0.09481(6) 0.61709(5) 0.0633(4) Uani 1 1 d . . . . .
O8 O 0.9427(3) -0.09485(7) 0.61320(8) 0.0797(5) Uani 1 1 d . . . . .
O9 O 0.9140(3) -0.14686(7) 0.53541(10) 0.1018(7) Uani 1 1 d . . . . .
N6 N 0.8981(2) -0.10068(7) 0.56162(8) 0.0593(4) Uani 1 1 d . . . . .
N29 N 0.7078(3) -0.00230(9) 0.37631(7) 0.0659(5) Uani 1 1 d . . . . .
C23 C 0.7309(2) -0.00158(8) 0.44048(7) 0.0461(4) Uani 1 1 d . . . . .
C24 C 0.6752(2) 0.04846(7) 0.46933(7) 0.0413(3) Uani 1 1 d . . . . .
H24 H 0.626508 0.081110 0.448423 0.050 Uiso 1 1 calc R U . . .
C25 C 0.6932(2) 0.04919(7) 0.52981(6) 0.0374(3) Uani 1 1 d . . . . .
C26 C 0.7667(2) -0.00007(7) 0.55980(7) 0.0410(3) Uani 1 1 d . . . . .
H26 H 0.780123 -0.000207 0.600392 0.049 Uiso 1 1 calc R U . . .
C27 C 0.8201(2) -0.04897(7) 0.52896(8) 0.0442(4) Uani 1 1 d . . . . .
C28 C 0.8035(2) -0.05117(8) 0.46869(8) 0.0488(4) Uani 1 1 d . . . . .
H28 H 0.839580 -0.084380 0.448415 0.059 Uiso 1 1 calc R U . . .
C29 C 0.6276(2) 0.10227(7) 0.56354(7) 0.0432(4) Uani 1 1 d . . . . .
O10 O 0.2373(2) 0.53405(6) 0.37233(5) 0.0665(4) Uani 1 1 d . . . . .
O11 O 0.2677(3) 0.50819(6) 0.46570(6) 0.0792(5) Uani 1 1 d . . . . .
H11A H 0.316051 0.478338 0.453461 0.095 Uiso 1 1 calc R U . . .
O12 O 0.0329(4) 0.62458(9) 0.61203(7) 0.1036(7) Uani 1 1 d . . . . .
O13 O -0.0371(3) 0.71661(8) 0.59814(8) 0.0876(5) Uani 1 1 d . . . . .
O14 O 0.1015(3) 0.75042(8) 0.33902(8) 0.0861(5) Uani 1 1 d . . . . .
O15 O -0.0069(3) 0.80223(6) 0.40597(8) 0.0826(5) Uani 1 1 d . . . . .
N7 N 0.0147(3) 0.66873(8) 0.58127(7) 0.0611(4) Uani 1 1 d . . . . .
N8 N 0.0561(2) 0.75626(7) 0.38803(8) 0.0570(4) Uani 1 1 d . . . . .
C30 C 0.1542(2) 0.60266(7) 0.44383(6) 0.0389(3) Uani 1 1 d . . . . .
C31 C 0.1148(2) 0.60885(7) 0.50151(7) 0.0437(4) Uani 1 1 d . . . . .
H31 H 0.127194 0.576614 0.527025 0.052 Uiso 1 1 calc R U . . .
C32 C 0.0571(2) 0.66342(7) 0.52029(7) 0.0440(4) Uani 1 1 d . . . . .
C33 C 0.0364(2) 0.71274(7) 0.48452(8) 0.0461(4) Uani 1 1 d . . . . .
H33 H -0.002620 0.749282 0.497939 0.055 Uiso 1 1 calc R U . . .
C34 C 0.0767(2) 0.70473(7) 0.42774(7) 0.0421(3) Uani 1 1 d . . . . .
C35 C 0.1340(2) 0.65090(7) 0.40623(7) 0.0398(3) Uani 1 1 d . . . . .
H35 H 0.158331 0.647239 0.367423 0.048 Uiso 1 1 calc R U . . .
C36 C 0.2234(2) 0.54356(7) 0.42326(7) 0.0452(4) Uani 1 1 d . . . . .

loop_
_atom_site_aniso_label
_atom_site_aniso_U_11
_atom_site_aniso_U_22
_atom_site_aniso_U_33
_atom_site_aniso_U_23
_atom_site_aniso_U_13
_atom_site_aniso_U_12
Cl1 0.0562(3) 0.0877(4) 0.0482(3) -0.0144(2) -0.00389(19) 0.0036(2)
F1 0.0806(9) 0.1136(11) 0.0444(6) -0.0330(6) 0.0105(5) 0.0213(7)
O1 0.0676(8) 0.0405(6) 0.0432(6) -0.0071(5) 0.0178(5) 0.0035(5)
O2 0.0671(8) 0.0383(6) 0.0365(6) 0.0040(4) 0.0136(5) 0.0089(5)
O3 0.0687(9) 0.0664(8) 0.0459(7) 0.0072(6) -0.0004(6) 0.0175(7)
N1 0.0719(10) 0.0331(6) 0.0303(6) -0.0008(5) 0.0013(6) 0.0099(6)
N2 0.0781(10) 0.0349(7) 0.0326(7) 0.0002(5) 0.0019(6) 0.0039(6)
N3 0.0736(10) 0.0329(6) 0.0357(7) 0.0018(5) -0.0021(6) 0.0059(6)
N4 0.0558(8) 0.0400(7) 0.0266(6) 0.0034(5) 0.0028(5) 0.0017(6)
C1 0.0494(9) 0.0435(8) 0.0375(8) -0.0039(6) 0.0085(7) 0.0083(7)
C2 0.0494(9) 0.0450(8) 0.0342(8) -0.0033(6) 0.0034(6) 0.0055(7)
C3 0.0589(11) 0.0573(10) 0.0342(8) -0.0079(7) 0.0112(7) 0.0091(8)
C4 0.0492(11) 0.0754(13) 0.0519(10) -0.0108(9) 0.0125(8) 0.0115(9)
C5 0.0491(10) 0.0550(10) 0.0485(9) -0.0048(8) 0.0000(7) 0.0043(8)
C6 0.0576(10) 0.0309(7) 0.0318(7) -0.0011(5) 0.0038(6) 0.0060(6)
C7 0.0491(9) 0.0331(7) 0.0318(7) -0.0004(5) -0.0022(6) 0.0031(6)
C8 0.0843(13) 0.0364(8) 0.0336(8) 0.0032(6) -0.0016(8) 0.0033(8)
C9 0.0472(9) 0.0312(7) 0.0348(7) -0.0004(5) -0.0037(6) 0.0028(6)
C10 0.0425(8) 0.0321(7) 0.0320(7) -0.0014(5) -0.0027(6) 0.0036(6)
C11 0.0434(8) 0.0312(7) 0.0350(7) 0.0000(5) 0.0012(6) 0.0053(6)
C12 0.0395(8) 0.0367(7) 0.0337(7) 0.0016(6) 0.0026(6) 0.0029(6)
C13 0.0400(8) 0.0366(7) 0.0364(7) -0.0052(6) 0.0051(6) 0.0017(6)
C14 0.0495(9) 0.0305(7) 0.0409(8) -0.0034(6) 0.0012(6) 0.0045(6)
C15 0.0526(10) 0.0386(8) 0.0376(8) 0.0049(6) 0.0042(7) 0.0075(7)
C16 0.0541(10) 0.0458(9) 0.0378(8) 0.0033(6) 0.0098(7) 0.0037(7)
C17 0.0525(10) 0.0476(9) 0.0379(8) 0.0064(6) 0.0075(7) -0.0030(7)
C18 0.0550(10) 0.0437(9) 0.0398(8) 0.0051(6) 0.0040(7) -0.0033(7)
C19 0.0580(12) 0.0718(13) 0.0527(10) 0.0153(9) 0.0086(8) 0.0041(9)
C20 0.0935(16) 0.0549(11) 0.0421(9) -0.0034(8) -0.0051(9) 0.0212(10)
C21 0.0778(13) 0.0369(8) 0.0410(9) 0.0038(6) -0.0060(8) -0.0002(8)
C22 0.0791(13) 0.0396(9) 0.0593(11) -0.0140(8) 0.0200(10) -0.0010(8)
O4 0.1493(18) 0.0753(11) 0.0404(8) 0.0001(7) -0.0145(9) -0.0137(11)
O5 0.1250(16) 0.1185(15) 0.0596(10) -0.0439(10) 0.0343(10) -0.0160(12)
O6 0.1260(14) 0.0441(7) 0.0498(7) 0.0080(6) 0.0133(8) 0.0343(8)
O7 0.1049(11) 0.0534(7) 0.0328(6) -0.0033(5) 0.0133(6) 0.0190(7)
O8 0.0992(13) 0.0644(9) 0.0730(10) 0.0159(8) -0.0063(9) 0.0234(8)
O9 0.1442(18) 0.0466(8) 0.1130(15) -0.0131(9) 0.0024(13) 0.0389(10)
N6 0.0581(10) 0.0415(8) 0.0785(12) 0.0032(7) 0.0075(8) 0.0115(7)
N29 0.0933(13) 0.0671(11) 0.0383(8) -0.0155(8) 0.0122(8) -0.0237(10)
C23 0.0548(10) 0.0505(9) 0.0339(8) -0.0098(6) 0.0087(7) -0.0098(7)
C24 0.0488(9) 0.0400(8) 0.0350(8) -0.0002(6) 0.0034(6) -0.0027(6)
C25 0.0437(8) 0.0355(7) 0.0334(7) -0.0012(6) 0.0058(6) 0.0020(6)
C26 0.0466(9) 0.0389(8) 0.0374(8) -0.0001(6) 0.0039(6) 0.0030(6)
C27 0.0447(9) 0.0362(8) 0.0518(9) -0.0015(7) 0.0050(7) 0.0039(6)
C28 0.0494(10) 0.0437(9) 0.0545(10) -0.0154(7) 0.0120(8) -0.0028(7)
C29 0.0573(10) 0.0368(8) 0.0361(8) -0.0010(6) 0.0069(7) 0.0074(7)
O10 0.1009(11) 0.0583(8) 0.0400(7) -0.0111(6) 0.0058(7) 0.0211(7)
O11 0.1460(16) 0.0427(7) 0.0498(7) 0.0065(6) 0.0140(8) 0.0379(8)
O12 0.181(2) 0.0905(13) 0.0444(8) 0.0028(8) 0.0392(11) 0.0073(13)
O13 0.1075(14) 0.0858(11) 0.0744(10) -0.0312(9) 0.0360(10) 0.0129(10)
O14 0.1144(14) 0.0717(10) 0.0758(11) 0.0368(8) 0.0289(10) 0.0168(9)
O15 0.0995(12) 0.0401(7) 0.1074(13) 0.0128(7) 0.0048(10) 0.0192(7)
N7 0.0722(11) 0.0675(10) 0.0461(9) -0.0136(8) 0.0180(8) -0.0024(8)
N8 0.0546(9) 0.0433(8) 0.0729(11) 0.0179(7) 0.0038(8) 0.0047(6)
C30 0.0461(9) 0.0363(7) 0.0341(7) -0.0002(6) 0.0028(6) 0.0051(6)
C31 0.0542(10) 0.0408(8) 0.0362(8) 0.0022(6) 0.0053(7) 0.0024(7)
C32 0.0497(10) 0.0455(8) 0.0379(8) -0.0075(6) 0.0091(7) -0.0001(7)
C33 0.0444(9) 0.0371(8) 0.0574(10) -0.0070(7) 0.0075(7) 0.0043(6)
C34 0.0396(8) 0.0356(8) 0.0510(9) 0.0067(6) 0.0028(7) 0.0029(6)
C35 0.0422(9) 0.0417(8) 0.0355(7) 0.0035(6) 0.0029(6) 0.0034(6)
C36 0.0583(10) 0.0371(8) 0.0401(8) -0.0017(6) 0.0043(7) 0.0068(7)

loop_
_atom_type_symbol
_atom_type_description
_atom_type_scat_dispersion_real
_atom_type_scat_dispersion_imag
_atom_type_scat_source
C C 0.0181 0.0091 'International Tables Vol C Tables 4.2.6.8 and 6.1.1.4'
H H 0.0000 0.0000 'International Tables Vol C Tables 4.2.6.8 and 6.1.1.4'
Cl Cl 0.3639 0.7018 'International Tables Vol C Tables 4.2.6.8 and 6.1.1.4'
F F 0.0727 0.0534 'International Tables Vol C Tables 4.2.6.8 and 6.1.1.4'
N N 0.0311 0.0180 'International Tables Vol C Tables 4.2.6.8 and 6.1.1.4'
O O 0.0492 0.0322 'International Tables Vol C Tables 4.2.6.8 and 6.1.1.4'

loop_
_geom_angle_atom_site_label_1
_geom_angle_atom_site_label_2
_geom_angle_atom_site_label_3
_geom_angle
_geom_angle_site_symmetry_1
_geom_angle_site_symmetry_3
_geom_angle_publ_flag
C13 O1 C22 117.61(13) . . ?
C12 O2 C15 118.05(11) . . ?
C19 O3 C20 110.40(15) . . ?
C6 N1 H1 119.0 . . ?
C7 N1 H1 119.0 . . ?
C7 N1 C6 122.08(13) . . ?
C8 N2 C7 116.60(14) . . ?
C8 N3 C9 118.38(13) . . ?
C17 N4 H4 108.0 . . ?
C17 N4 C21 110.27(13) . . ?
C18 N4 H4 108.0 . . ?
C18 N4 C17 113.41(13) . . ?
C18 N4 C21 108.88(13) . . ?
C21 N4 H4 108.0 . . ?
C2 C1 H1A 120.1 . . ?
C6 C1 H1A 120.1 . . ?
C6 C1 C2 119.80(15) . . ?
C1 C2 Cl1 121.63(13) . . ?
C3 C2 Cl1 119.37(13) . . ?
C3 C2 C1 119.00(16) . . ?
F1 C3 C2 118.34(17) . . ?
F1 C3 C4 119.89(16) . . ?
C4 C3 C2 121.73(15) . . ?
C3 C4 H4A 120.3 . . ?
C3 C4 C5 119.30(16) . . ?
C5 C4 H4A 120.3 . . ?
C4 C5 H5 120.2 . . ?
C6 C5 C4 119.59(17) . . ?
C6 C5 H5 120.2 . . ?
C1 C6 N1 118.83(14) . . ?
C5 C6 N1 120.59(16) . . ?
C5 C6 C1 120.55(14) . . ?
N1 C7 N2 116.60(13) . . ?
N1 C7 C10 121.50(13) . . ?
N2 C7 C10 121.91(13) . . ?
N2 C8 H8 116.6 . . ?
N3 C8 N2 126.83(15) . . ?
N3 C8 H8 116.6 . . ?
N3 C9 C10 120.10(13) . . ?
N3 C9 C14 118.75(13) . . ?
C10 C9 C14 121.15(14) . . ?
C9 C10 C7 116.13(13) . . ?
C9 C10 C11 118.88(13) . . ?
C11 C10 C7 124.94(13) . . ?
C10 C11 H11 120.1 . . ?
C12 C11 C10 119.84(13) . . ?
C12 C11 H11 120.1 . . ?
O2 C12 C11 125.43(13) . . ?
O2 C12 C13 113.90(12) . . ?
C11 C12 C13 120.66(13) . . ?
O1 C13 C12 114.83(13) . . ?
O1 C13 C14 125.30(14) . . ?
C14 C13 C12 119.87(13) . . ?
C9 C14 H14 120.2 . . ?
C13 C14 C9 119.52(14) . . ?
C13 C14 H14 120.2 . . ?
O2 C15 H15A 110.7 . . ?
O2 C15 H15B 110.7 . . ?
O2 C15 C16 105.25(12) . . ?
H15A C15 H15B 108.8 . . ?
C16 C15 H15A 110.7 . . ?
C16 C15 H15B 110.7 . . ?
C15 C16 H16A 108.6 . . ?
C15 C16 H16B 108.6 . . ?
H16A C16 H16B 107.5 . . ?
C17 C16 C15 114.78(13) . . ?
C17 C16 H16A 108.6 . . ?
C17 C16 H16B 108.6 . . ?
N4 C17 C16 114.55(13) . . ?
N4 C17 H17A 108.6 . . ?
N4 C17 H17B 108.6 . . ?
C16 C17 H17A 108.6 . . ?
C16 C17 H17B 108.6 . . ?
H17A C17 H17B 107.6 . . ?
N4 C18 H18A 109.6 . . ?
N4 C18 H18B 109.6 . . ?
N4 C18 C19 110.35(15) . . ?
H18A C18 H18B 108.1 . . ?
C19 C18 H18A 109.6 . . ?
C19 C18 H18B 109.6 . . ?
O3 C19 C18 112.37(16) . . ?
O3 C19 H19A 109.1 . . ?
O3 C19 H19B 109.1 . . ?
C18 C19 H19A 109.1 . . ?
C18 C19 H19B 109.1 . . ?
H19A C19 H19B 107.9 . . ?
O3 C20 H20A 109.3 . . ?
O3 C20 H20B 109.3 . . ?
O3 C20 C21 111.43(15) . . ?
H20A C20 H20B 108.0 . . ?
C21 C20 H20A 109.3 . . ?
C21 C20 H20B 109.3 . . ?
N4 C21 H21A 109.6 . . ?
N4 C21 H21B 109.6 . . ?
C20 C21 N4 110.43(16) . . ?
C20 C21 H21A 109.6 . . ?
C20 C21 H21B 109.6 . . ?
H21A C21 H21B 108.1 . . ?
O1 C22 H22A 109.5 . . ?
O1 C22 H22B 109.5 . . ?
O1 C22 H22C 109.5 . . ?
H22A C22 H22B 109.5 . . ?
H22A C22 H22C 109.5 . . ?
H22B C22 H22C 109.5 . . ?
O8 N6 C27 118.39(16) . . ?
O9 N6 O8 123.48(19) . . ?
O9 N6 C27 118.12(19) . . ?
O4 N29 O5 124.71(19) . . ?
O4 N29 C23 117.86(18) . . ?
O5 N29 C23 117.4(2) . . ?
C24 C23 N29 118.53(17) . . ?
C28 C23 N29 118.10(16) . . ?
C28 C23 C24 123.36(15) . . ?
C23 C24 H24 120.5 . . ?
C23 C24 C25 119.04(15) . . ?
C25 C24 H24 120.5 . . ?
C24 C25 C26 119.19(14) . . ?
C24 C25 C29 120.99(14) . . ?
C26 C25 C29 119.78(13) . . ?
C25 C26 H26 120.2 . . ?
C27 C26 C25 119.54(15) . . ?
C27 C26 H26 120.2 . . ?
C26 C27 N6 118.66(16) . . ?
C28 C27 N6 118.66(15) . . ?
C28 C27 C26 122.68(16) . . ?
C23 C28 C27 116.18(15) . . ?
C23 C28 H28 121.9 . . ?
C27 C28 H28 121.9 . . ?
O6 C29 O7 127.30(15) . . ?
O6 C29 C25 117.23(14) . . ?
O7 C29 C25 115.42(14) . . ?
C36 O11 H11A 109.5 . . ?
O12 N7 C32 117.86(16) . . ?
O13 N7 O12 123.64(17) . . ?
O13 N7 C32 118.50(18) . . ?
O14 N8 O15 123.56(17) . . ?
O14 N8 C34 118.09(16) . . ?
O15 N8 C34 118.35(17) . . ?
C31 C30 C36 119.48(14) . . ?
C35 C30 C31 119.89(14) . . ?
C35 C30 C36 120.62(14) . . ?
C30 C31 H31 120.5 . . ?
C32 C31 C30 119.02(15) . . ?
C32 C31 H31 120.5 . . ?
C31 C32 N7 118.04(15) . . ?
C31 C32 C33 123.07(15) . . ?
C33 C32 N7 118.88(15) . . ?
C32 C33 H33 122.0 . . ?
C34 C33 C32 116.09(14) . . ?
C34 C33 H33 122.0 . . ?
C33 C34 N8 117.86(15) . . ?
C33 C34 C35 123.47(15) . . ?
C35 C34 N8 118.67(15) . . ?
C30 C35 C34 118.45(14) . . ?
C30 C35 H35 120.8 . . ?
C34 C35 H35 120.8 . . ?
O10 C36 O11 126.54(16) . . ?
O10 C36 C30 121.39(15) . . ?
O11 C36 C30 112.03(14) . . ?

loop_
_geom_bond_atom_site_label_1
_geom_bond_atom_site_label_2
_geom_bond_distance
_geom_bond_site_symmetry_2
_geom_bond_publ_flag
Cl1 C2 1.7264(18) . ?
F1 C3 1.3435(19) . ?
O1 C13 1.3428(18) . ?
O1 C22 1.433(2) . ?
O2 C12 1.3534(18) . ?
O2 C15 1.4241(19) . ?
O3 C19 1.417(3) . ?
O3 C20 1.423(3) . ?
N1 H1 0.8600 . ?
N1 C6 1.4320(19) . ?
N1 C7 1.342(2) . ?
N2 C7 1.346(2) . ?
N2 C8 1.331(2) . ?
N3 C8 1.308(2) . ?
N3 C9 1.375(2) . ?
N4 H4 0.9800 . ?
N4 C17 1.497(2) . ?
N4 C18 1.491(2) . ?
N4 C21 1.502(2) . ?
C1 H1A 0.9300 . ?
C1 C2 1.382(2) . ?
C1 C6 1.379(2) . ?
C2 C3 1.376(2) . ?
C3 C4 1.364(3) . ?
C4 H4A 0.9300 . ?
C4 C5 1.387(3) . ?
C5 H5 0.9300 . ?
C5 C6 1.378(2) . ?
C7 C10 1.432(2) . ?
C8 H8 0.9300 . ?
C9 C10 1.401(2) . ?
C9 C14 1.404(2) . ?
C10 C11 1.413(2) . ?
C11 H11 0.9300 . ?
C11 C12 1.370(2) . ?
C12 C13 1.429(2) . ?
C13 C14 1.368(2) . ?
C14 H14 0.9300 . ?
C15 H15A 0.9700 . ?
C15 H15B 0.9700 . ?
C15 C16 1.511(2) . ?
C16 H16A 0.9700 . ?
C16 H16B 0.9700 . ?
C16 C17 1.510(2) . ?
C17 H17A 0.9700 . ?
C17 H17B 0.9700 . ?
C18 H18A 0.9700 . ?
C18 H18B 0.9700 . ?
C18 C19 1.504(3) . ?
C19 H19A 0.9700 . ?
C19 H19B 0.9700 . ?
C20 H20A 0.9700 . ?
C20 H20B 0.9700 . ?
C20 C21 1.501(3) . ?
C21 H21A 0.9700 . ?
C21 H21B 0.9700 . ?
C22 H22A 0.9600 . ?
C22 H22B 0.9600 . ?
C22 H22C 0.9600 . ?
O4 N29 1.217(3) . ?
O5 N29 1.222(3) . ?
O6 C29 1.227(2) . ?
O7 C29 1.243(2) . ?
O8 N6 1.209(2) . ?
O9 N6 1.209(2) . ?
N6 C27 1.470(2) . ?
N29 C23 1.470(2) . ?
C23 C24 1.384(2) . ?
C23 C28 1.371(3) . ?
C24 H24 0.9300 . ?
C24 C25 1.385(2) . ?
C25 C26 1.386(2) . ?
C25 C29 1.523(2) . ?
C26 H26 0.9300 . ?
C26 C27 1.382(2) . ?
C27 C28 1.381(3) . ?
C28 H28 0.9300 . ?
O10 C36 1.204(2) . ?
O11 H11A 0.8200 . ?
O11 C36 1.277(2) . ?
O12 N7 1.217(3) . ?
O13 N7 1.214(2) . ?
O14 N8 1.212(2) . ?
O15 N8 1.217(2) . ?
N7 C32 1.469(2) . ?
N8 C34 1.472(2) . ?
C30 C31 1.391(2) . ?
C30 C35 1.384(2) . ?
C30 C36 1.511(2) . ?
C31 H31 0.9300 . ?
C31 C32 1.377(2) . ?
C32 C33 1.378(2) . ?
C33 H33 0.9300 . ?
C33 C34 1.377(2) . ?
C34 C35 1.385(2) . ?
C35 H35 0.9300 . ?

loop_
_geom_torsion_atom_site_label_1
_geom_torsion_atom_site_label_2
_geom_torsion_atom_site_label_3
_geom_torsion_atom_site_label_4
_geom_torsion
_geom_torsion_site_symmetry_1
_geom_torsion_site_symmetry_2
_geom_torsion_site_symmetry_3
_geom_torsion_site_symmetry_4
_geom_torsion_publ_flag
Cl1 C2 C3 F1 -2.7(2) . . . . ?
Cl1 C2 C3 C4 179.23(16) . . . . ?
F1 C3 C4 C5 -177.05(18) . . . . ?
O1 C13 C14 C9 177.91(15) . . . . ?
O2 C12 C13 O1 4.3(2) . . . . ?
O2 C12 C13 C14 -175.74(15) . . . . ?
O2 C15 C16 C17 176.86(15) . . . . ?
O3 C20 C21 N4 58.10(19) . . . . ?
N1 C7 C10 C9 -177.99(16) . . . . ?
N1 C7 C10 C11 -0.4(3) . . . . ?
N2 C7 C10 C9 2.2(2) . . . . ?
N2 C7 C10 C11 179.72(16) . . . . ?
N3 C9 C10 C7 -0.5(2) . . . . ?
N3 C9 C10 C11 -178.18(15) . . . . ?
N3 C9 C14 C13 179.64(15) . . . . ?
N4 C18 C19 O3 -57.0(2) . . . . ?
C1 C2 C3 F1 177.22(16) . . . . ?
C1 C2 C3 C4 -0.8(3) . . . . ?
C2 C1 C6 N1 -177.88(14) . . . . ?
C2 C1 C6 C5 0.6(2) . . . . ?
C2 C3 C4 C5 1.0(3) . . . . ?
C3 C4 C5 C6 -0.3(3) . . . . ?
C4 C5 C6 N1 177.99(17) . . . . ?
C4 C5 C6 C1 -0.4(3) . . . . ?
C6 N1 C7 N2 -12.4(2) . . . . ?
C6 N1 C7 C10 167.72(15) . . . . ?
C6 C1 C2 Cl1 179.98(13) . . . . ?
C6 C1 C2 C3 0.0(2) . . . . ?
C7 N1 C6 C1 -73.0(2) . . . . ?
C7 N1 C6 C5 108.5(2) . . . . ?
C7 N2 C8 N3 0.8(3) . . . . ?
C7 C10 C11 C12 -178.34(15) . . . . ?
C8 N2 C7 N1 177.82(17) . . . . ?
C8 N2 C7 C10 -2.3(3) . . . . ?
C8 N3 C9 C10 -0.9(3) . . . . ?
C8 N3 C9 C14 179.00(17) . . . . ?
C9 N3 C8 N2 0.8(3) . . . . ?
C9 C10 C11 C12 -0.9(2) . . . . ?
C10 C9 C14 C13 -0.4(2) . . . . ?
C10 C11 C12 O2 177.07(15) . . . . ?
C10 C11 C12 C13 -1.5(2) . . . . ?
C11 C12 C13 O1 -176.89(15) . . . . ?
C11 C12 C13 C14 3.0(2) . . . . ?
C12 O2 C15 C16 177.33(14) . . . . ?
C12 C13 C14 C9 -2.0(2) . . . . ?
C14 C9 C10 C7 179.58(15) . . . . ?
C14 C9 C10 C11 1.9(2) . . . . ?
C15 O2 C12 C11 7.1(2) . . . . ?
C15 O2 C12 C13 -174.21(14) . . . . ?
C15 C16 C17 N4 58.8(2) . . . . ?
C17 N4 C18 C19 177.04(13) . . . . ?
C17 N4 C21 C20 -179.86(14) . . . . ?
C18 N4 C17 C16 50.79(18) . . . . ?
C18 N4 C21 C20 -54.84(17) . . . . ?
C19 O3 C20 C21 -59.3(2) . . . . ?
C20 O3 C19 C18 58.9(2) . . . . ?
C21 N4 C17 C16 173.18(14) . . . . ?
C21 N4 C18 C19 53.87(17) . . . . ?
C22 O1 C13 C12 178.64(16) . . . . ?
C22 O1 C13 C14 -1.3(3) . . . . ?
O4 N29 C23 C24 -21.7(3) . . . . ?
O4 N29 C23 C28 157.07(19) . . . . ?
O5 N29 C23 C24 158.97(18) . . . . ?
O5 N29 C23 C28 -22.3(3) . . . . ?
O8 N6 C27 C26 -12.9(3) . . . . ?
O8 N6 C27 C28 166.89(19) . . . . ?
O9 N6 C27 C26 167.0(2) . . . . ?
O9 N6 C27 C28 -13.2(3) . . . . ?
N6 C27 C28 C23 -179.60(16) . . . . ?
N29 C23 C24 C25 178.78(15) . . . . ?
N29 C23 C28 C27 -178.96(16) . . . . ?
C23 C24 C25 C26 0.2(2) . . . . ?
C23 C24 C25 C29 -177.77(15) . . . . ?
C24 C23 C28 C27 -0.3(3) . . . . ?
C24 C25 C26 C27 -0.2(2) . . . . ?
C24 C25 C29 O6 -6.9(3) . . . . ?
C24 C25 C29 O7 170.46(17) . . . . ?
C25 C26 C27 N6 179.86(15) . . . . ?
C25 C26 C27 C28 0.1(3) . . . . ?
C26 C25 C29 O6 175.17(18) . . . . ?
C26 C25 C29 O7 -7.5(2) . . . . ?
C26 C27 C28 C23 0.2(3) . . . . ?
C28 C23 C24 C25 0.1(3) . . . . ?
C29 C25 C26 C27 177.72(15) . . . . ?
O12 N7 C32 C31 0.1(3) . . . . ?
O12 N7 C32 C33 179.6(2) . . . . ?
O13 N7 C32 C31 -179.68(19) . . . . ?
O13 N7 C32 C33 -0.2(3) . . . . ?
O14 N8 C34 C33 175.77(19) . . . . ?
O14 N8 C34 C35 -4.7(3) . . . . ?
O15 N8 C34 C33 -4.8(3) . . . . ?
O15 N8 C34 C35 174.74(18) . . . . ?
N7 C32 C33 C34 -179.42(16) . . . . ?
N8 C34 C35 C30 179.65(15) . . . . ?
C30 C31 C32 N7 179.43(16) . . . . ?
C30 C31 C32 C33 -0.1(3) . . . . ?
C31 C30 C35 C34 0.8(2) . . . . ?
C31 C30 C36 O10 170.59(18) . . . . ?
C31 C30 C36 O11 -11.5(3) . . . . ?
C31 C32 C33 C34 0.1(3) . . . . ?
C32 C33 C34 N8 179.90(15) . . . . ?
C32 C33 C34 C35 0.4(3) . . . . ?
C33 C34 C35 C30 -0.9(3) . . . . ?
C35 C30 C31 C32 -0.4(3) . . . . ?
C35 C30 C36 O10 -11.0(3) . . . . ?
C35 C30 C36 O11 166.96(18) . . . . ?
C36 C30 C31 C32 178.02(16) . . . . ?
C36 C30 C35 C34 -177.57(16) . . . . ?
